data_7036037
loop_
_publ_author_name
'Hinz, Alexander'
'Rothe, Julia'
'Schulz, Axel'
'Villinger, Alexander'

_publ_section_title
;
 Reduction of dichloro(diaza-phospha)stibanes - isolation of a
 donor-stabilized distibenium dication.
;
_journal_issue 14
_journal_name_full 'Dalton transactions (Cambridge, England : 2003)'
_journal_page_first 6044
_journal_page_last 6052
_journal_paper_doi 10.1039/c5dt02711j
_journal_volume 45
_journal_year 2016
_chemical_formula_sum 'C52 H58 Cl Mg N2 O P'
_chemical_formula_weight 817.73
_chemical_name_systematic
;
 ?
;
_space_group_crystal_system monoclinic
_space_group_IT_number 14
_space_group_name_Hall '-P 2ybc'
_space_group_name_H-M_alt 'P 1 21/c 1'
_symmetry_space_group_name_Hall '-P 2ybc'
_symmetry_space_group_name_H-M 'P 1 21/c 1'
_atom_sites_solution_hydrogens geom
_audit_creation_method SHELXL-2013
_audit_update_record
;
2015-06-01 deposited with the CCDC.
2015-08-03 downloaded from the CCDC.
;
_cell_angle_alpha 90
_cell_angle_beta 95.003(4)
_cell_angle_gamma 90
_cell_formula_units_Z 4
_cell_length_a 12.8983(9)
_cell_length_b 15.7209(11)
_cell_length_c 22.3241(15)
_cell_measurement_reflns_used 5886
_cell_measurement_temperature 173(2)
_cell_measurement_theta_max 26.13
_cell_measurement_theta_min 2.52
_cell_volume 4509.5(5)
_computing_cell_refinement 'Bruker Apex V7.51A'
_computing_data_collection 'Bruker Apex V7.51A'
_computing_data_reduction 'Bruker SAINT'
_computing_molecular_graphics 'ORTEP-3v2.01 (Farrugia, 1997)'
_computing_publication_material SHELXL-2013
_computing_structure_refinement 'SHELXL-2013 (Sheldrick, 2013)'
_computing_structure_solution 'SHELXS-2013 (Sheldrick, 2013)'
_diffrn_ambient_temperature 173(2)
_diffrn_measured_fraction_theta_full 0.997
_diffrn_measured_fraction_theta_max 0.997
_diffrn_measurement_device_type 'Bruker Apex Kappa II-CCD-diffractometer'
_diffrn_measurement_method 'phi and omega scans'
_diffrn_radiation_monochromator graphite
_diffrn_radiation_source 'sealed tube'
_diffrn_radiation_type MoK\a
_diffrn_radiation_wavelength 0.71073
_diffrn_reflns_av_R_equivalents 0.0633
_diffrn_reflns_av_unetI/netI 0.0620
_diffrn_reflns_Laue_measured_fraction_full 0.997
_diffrn_reflns_Laue_measured_fraction_max 0.997
_diffrn_reflns_limit_h_max 14
_diffrn_reflns_limit_h_min -15
_diffrn_reflns_limit_k_max 14
_diffrn_reflns_limit_k_min -19
_diffrn_reflns_limit_l_max 26
_diffrn_reflns_limit_l_min -27
_diffrn_reflns_number 43759
_diffrn_reflns_point_group_measured_fraction_full 0.997
_diffrn_reflns_point_group_measured_fraction_max 0.997
_diffrn_reflns_theta_full 25.242
_diffrn_reflns_theta_max 25.500
_diffrn_reflns_theta_min 3.038
_exptl_absorpt_coefficient_mu 0.174
_exptl_absorpt_correction_T_max 0.7456
_exptl_absorpt_correction_T_min 0.6439
_exptl_absorpt_correction_type multi-scan
_exptl_absorpt_process_details '(SADABS; Sheldrick, 2004)'
_exptl_crystal_colour orange
_exptl_crystal_density_diffrn 1.204
_exptl_crystal_description rod
_exptl_crystal_F_000 1744
_exptl_crystal_size_max 0.460
_exptl_crystal_size_mid 0.120
_exptl_crystal_size_min 0.090
_refine_diff_density_max 0.379
_refine_diff_density_min -0.372
_refine_diff_density_rms 0.051
_refine_ls_extinction_method none
_refine_ls_goodness_of_fit_ref 1.023
_refine_ls_hydrogen_treatment constr
_refine_ls_matrix_type full
_refine_ls_number_parameters 560
_refine_ls_number_reflns 8369
_refine_ls_number_restraints 21
_refine_ls_restrained_S_all 1.023
_refine_ls_R_factor_all 0.0973
_refine_ls_R_factor_gt 0.0523
_refine_ls_shift/su_max 0.000
_refine_ls_shift/su_mean 0.000
_refine_ls_structure_factor_coef Fsqd
_refine_ls_weighting_details 'w=1/[\s^2^(Fo^2^)+(0.0647P)^2^+1.9593P] where P=(Fo^2^+2Fc^2^)/3'
_refine_ls_weighting_scheme calc
_refine_ls_wR_factor_gt 0.1242
_refine_ls_wR_factor_ref 0.1489
_reflns_Friedel_coverage 0.000
_reflns_number_gt 5311
_reflns_number_total 8369
_reflns_threshold_expression 'I > 2\s(I)'
_cod_data_source_file c5dt02711j2.cif
_cod_data_source_block ah217a_k2
_cod_depositor_comments 'Adding full bibliography for 7036034--7036039.cif.'
_cod_database_code 7036037
_shelx_space_group_comment
;
The symmetry employed for this shelxl refinement is uniquely defined
by the following loop, which should always be used as a source of
symmetry information in preference to the above space-group names.
They are only intended as comments.
;
_shelx_estimated_absorpt_t_min 0.924
_shelx_estimated_absorpt_t_max 0.985
_shelxl_version_number 2013-4

loop_
_space_group_symop_operation_xyz
'x, y, z'
'-x, y+1/2, -z+1/2'
'-x, -y, -z'
'x, -y-1/2, z-1/2'

loop_
_atom_site_label
_atom_site_type_symbol
_atom_site_fract_x
_atom_site_fract_y
_atom_site_fract_z
_atom_site_U_iso_or_equiv
_atom_site_adp_type
_atom_site_occupancy
_atom_site_site_symmetry_order
_atom_site_calc_flag
_atom_site_refinement_flags_posn
_atom_site_refinement_flags_adp
_atom_site_refinement_flags_occupancy
_atom_site_disorder_assembly
_atom_site_disorder_group
Cl1 Cl 0.48999(6) 0.29533(5) 0.00558(3) 0.0507(2) Uani 1 1 d . . . . .
P1 P 0.78144(6) 0.21379(5) 0.13899(3) 0.0343(2) Uani 1 1 d . . . . .
Mg1 Mg 0.60959(7) 0.29825(6) 0.08632(4) 0.0385(3) Uani 1 1 d . . . . .
O1 O 0.59949(15) 0.41747(12) 0.11610(8) 0.0457(5) Uani 1 1 d . . . . .
N1 N 0.67369(16) 0.24012(13) 0.16590(8) 0.0307(5) Uani 1 1 d . . . . .
N2 N 0.75911(16) 0.25523(13) 0.07333(9) 0.0300(5) Uani 1 1 d . . . . .
C1 C 0.6477(2) 0.23806(16) 0.22611(10) 0.0289(6) Uani 1 1 d . . . . .
C2 C 0.7211(2) 0.24076(17) 0.27659(11) 0.0331(6) Uani 1 1 d . . . . .
C3 C 0.6864(2) 0.25060(18) 0.33358(11) 0.0383(7) Uani 1 1 d . . . . .
H3 H 0.7361 0.2551 0.3674 0.046 Uiso 1 1 calc R U . . .
C4 C 0.5826(2) 0.25398(18) 0.34216(11) 0.0403(7) Uani 1 1 d . . . . .
H4 H 0.5607 0.2620 0.3813 0.048 Uiso 1 1 calc R U . . .
C5 C 0.5105(2) 0.24553(16) 0.29330(11) 0.0349(6) Uani 1 1 d . . . . .
H5 H 0.4385 0.2450 0.2994 0.042 Uiso 1 1 calc R U . . .
C6 C 0.5406(2) 0.23780(16) 0.23518(10) 0.0295(6) Uani 1 1 d . . . . .
C7A C 0.8367(4) 0.2257(3) 0.2711(6) 0.0368(11) Uani 0.782(8) 1 d D . P A 1
C8A C 0.9055(4) 0.2939(3) 0.2702(3) 0.0432(12) Uani 0.782(8) 1 d D . P A 1
C9A C 1.0101(4) 0.2779(4) 0.2613(2) 0.0563(16) Uani 0.782(8) 1 d D . P A 1
H9A H 1.0567 0.3247 0.2605 0.068 Uiso 0.782(8) 1 calc R U P A 1
C10A C 1.0474(4) 0.1976(5) 0.2538(3) 0.0769(16) Uani 0.782(8) 1 d D . P A 1
C11A C 0.9788(4) 0.1303(4) 0.2576(3) 0.0563(15) Uani 0.782(8) 1 d D . P A 1
H11A H 1.0046 0.0739 0.2550 0.068 Uiso 0.782(8) 1 calc R U P A 1
C12A C 0.8729(4) 0.1422(3) 0.2650(4) 0.0422(13) Uani 0.782(8) 1 d D . P A 1
C13A C 0.8710(5) 0.3839(3) 0.2791(3) 0.0560(15) Uani 0.782(8) 1 d D . P A 1
H13A H 0.9145 0.4227 0.2578 0.084 Uiso 0.782(8) 1 calc R U P A 1
H13B H 0.8778 0.3975 0.3221 0.084 Uiso 0.782(8) 1 calc R U P A 1
H13C H 0.7981 0.3902 0.2633 0.084 Uiso 0.782(8) 1 calc R U P A 1
C14A C 1.1587(3) 0.1818(5) 0.2407(2) 0.0769(16) Uani 0.782(8) 1 d D . P A 1
H14A H 1.1771 0.1225 0.2499 0.115 Uiso 0.782(8) 1 calc R U P A 1
H14B H 1.2050 0.2197 0.2655 0.115 Uiso 0.782(8) 1 calc R U P A 1
H14C H 1.1661 0.1931 0.1981 0.115 Uiso 0.782(8) 1 calc R U P A 1
C15A C 0.8023(5) 0.0669(4) 0.2654(5) 0.0549(14) Uani 0.782(8) 1 d D . P A 1
H15A H 0.7706 0.0565 0.2246 0.082 Uiso 0.782(8) 1 calc R U P A 1
H15B H 0.7477 0.0780 0.2922 0.082 Uiso 0.782(8) 1 calc R U P A 1
H15C H 0.8425 0.0168 0.2796 0.082 Uiso 0.782(8) 1 calc R U P A 1
C7B C 0.8303(14) 0.2466(12) 0.270(3) 0.0368(11) Uani 0.218(8) 1 d D . P A 2
C8B C 0.8859(12) 0.3226(12) 0.2753(13) 0.0432(12) Uani 0.218(8) 1 d D . P A 2
C9B C 0.9919(12) 0.3200(12) 0.2667(11) 0.0563(16) Uani 0.218(8) 1 d D . P A 2
H9B H 1.0292 0.3721 0.2672 0.068 Uiso 0.218(8) 1 calc R U P A 2
C10B C 1.0449(12) 0.2458(14) 0.2576(15) 0.0769(16) Uani 0.218(8) 1 d D . P A 2
C11B C 0.9910(14) 0.1707(12) 0.2603(12) 0.0563(15) Uani 0.218(8) 1 d D . P A 2
H11B H 1.0266 0.1185 0.2557 0.068 Uiso 0.218(8) 1 calc R U P A 2
C12B C 0.8841(14) 0.1691(12) 0.2696(17) 0.0422(13) Uani 0.218(8) 1 d D . P A 2
C13B C 0.8322(16) 0.4043(12) 0.2895(11) 0.0560(15) Uani 0.218(8) 1 d D . P A 2
H13D H 0.8465 0.4476 0.2597 0.084 Uiso 0.218(8) 1 calc R U P A 2
H13E H 0.8582 0.4239 0.3297 0.084 Uiso 0.218(8) 1 calc R U P A 2
H13F H 0.7570 0.3946 0.2883 0.084 Uiso 0.218(8) 1 calc R U P A 2
C14B C 1.1585(10) 0.2517(18) 0.2467(8) 0.0769(16) Uani 0.218(8) 1 d D . P A 2
H14D H 1.1841 0.3091 0.2566 0.115 Uiso 0.218(8) 1 calc R U P A 2
H14E H 1.1669 0.2396 0.2043 0.115 Uiso 0.218(8) 1 calc R U P A 2
H14F H 1.1983 0.2102 0.2721 0.115 Uiso 0.218(8) 1 calc R U P A 2
C15B C 0.827(2) 0.0859(13) 0.269(2) 0.0549(14) Uani 0.218(8) 1 d D . P A 2
H15D H 0.8680 0.0427 0.2494 0.082 Uiso 0.218(8) 1 calc R U P A 2
H15E H 0.7593 0.0923 0.2458 0.082 Uiso 0.218(8) 1 calc R U P A 2
H15F H 0.8177 0.0684 0.3098 0.082 Uiso 0.218(8) 1 calc R U P A 2
C16 C 0.4585(2) 0.22565(17) 0.18439(11) 0.0332(6) Uani 1 1 d . . . . .
C17 C 0.3864(2) 0.29020(19) 0.16818(12) 0.0386(7) Uani 1 1 d . . . . .
C18 C 0.3076(2) 0.2751(2) 0.12322(13) 0.0493(8) Uani 1 1 d . . . . .
H18 H 0.2600 0.3196 0.1119 0.059 Uiso 1 1 calc R U . . .
C19 C 0.2958(2) 0.1974(2) 0.09423(13) 0.0534(9) Uani 1 1 d . . . . .
C20 C 0.3661(2) 0.1343(2) 0.11145(13) 0.0516(8) Uani 1 1 d . . . . .
H20 H 0.3588 0.0805 0.0922 0.062 Uiso 1 1 calc R U . . .
C21 C 0.4471(2) 0.14585(19) 0.15580(12) 0.0416(7) Uani 1 1 d . . . . .
C22 C 0.3904(2) 0.3758(2) 0.19944(14) 0.0518(8) Uani 1 1 d . . . . .
H22A H 0.4631 0.3919 0.2099 0.078 Uiso 1 1 calc R U . . .
H22B H 0.3541 0.3722 0.2361 0.078 Uiso 1 1 calc R U . . .
H22C H 0.3567 0.4187 0.1725 0.078 Uiso 1 1 calc R U . . .
C23 C 0.2107(3) 0.1824(3) 0.04476(17) 0.0873(14) Uani 1 1 d . . . . .
H23A H 0.2359 0.1973 0.0060 0.131 Uiso 1 1 calc R U . . .
H23B H 0.1503 0.2177 0.0517 0.131 Uiso 1 1 calc R U . . .
H23C H 0.1905 0.1223 0.0444 0.131 Uiso 1 1 calc R U . . .
C24 C 0.5194(3) 0.07278(19) 0.17276(14) 0.0513(8) Uani 1 1 d . . . . .
H24A H 0.4845 0.0190 0.1615 0.077 Uiso 1 1 calc R U . . .
H24B H 0.5383 0.0736 0.2162 0.077 Uiso 1 1 calc R U . . .
H24C H 0.5824 0.0782 0.1515 0.077 Uiso 1 1 calc R U . . .
C25 C 0.8287(2) 0.24147(16) 0.02813(10) 0.0288(6) Uani 1 1 d . . . . .
C26 C 0.8724(2) 0.31252(16) 0.00125(11) 0.0302(6) Uani 1 1 d . . . . .
C27 C 0.9353(2) 0.29956(18) -0.04554(11) 0.0363(7) Uani 1 1 d . . . . .
H27 H 0.9643 0.3474 -0.0640 0.044 Uiso 1 1 calc R U . . .
C28 C 0.9565(2) 0.21920(18) -0.06565(12) 0.0401(7) Uani 1 1 d . . . . .
H28 H 0.9986 0.2117 -0.0981 0.048 Uiso 1 1 calc R U . . .
C29 C 0.9158(2) 0.14979(18) -0.03814(11) 0.0378(7) Uani 1 1 d . . . . .
H29 H 0.9320 0.0943 -0.0513 0.045 Uiso 1 1 calc R U . . .
C30 C 0.8517(2) 0.15909(16) 0.00844(11) 0.0304(6) Uani 1 1 d . . . . .
C31 C 0.8562(2) 0.40066(17) 0.02334(11) 0.0326(6) Uani 1 1 d . . . . .
C32 C 0.9153(2) 0.43129(18) 0.07426(12) 0.0365(7) Uani 1 1 d . . . . .
C33 C 0.8993(2) 0.51402(19) 0.09308(13) 0.0449(8) Uani 1 1 d . . . . .
H33 H 0.9385 0.5341 0.1283 0.054 Uiso 1 1 calc R U . . .
C34 C 0.8292(2) 0.56809(19) 0.06286(15) 0.0491(8) Uani 1 1 d . . . . .
C35 C 0.7740(2) 0.53805(19) 0.01100(15) 0.0500(8) Uani 1 1 d . . . . .
H35 H 0.7268 0.5750 -0.0113 0.060 Uiso 1 1 calc R U . . .
C36 C 0.7860(2) 0.45540(18) -0.00909(12) 0.0389(7) Uani 1 1 d . . . . .
C37 C 0.9972(3) 0.3764(2) 0.10722(14) 0.0543(8) Uani 1 1 d . . . . .
H37A H 1.0473 0.3579 0.0793 0.081 Uiso 1 1 calc R U . . .
H37B H 0.9642 0.3265 0.1237 0.081 Uiso 1 1 calc R U . . .
H37C H 1.0335 0.4091 0.1401 0.081 Uiso 1 1 calc R U . . .
C38 C 0.8128(3) 0.6583(2) 0.08426(19) 0.0710(11) Uani 1 1 d . . . . .
H38A H 0.8466 0.6983 0.0585 0.106 Uiso 1 1 calc R U . . .
H38B H 0.8431 0.6643 0.1258 0.106 Uiso 1 1 calc R U . . .
H38C H 0.7381 0.6706 0.0823 0.106 Uiso 1 1 calc R U . . .
C39 C 0.7238(3) 0.4251(2) -0.06513(14) 0.0593(9) Uani 1 1 d . . . . .
H39A H 0.6872 0.4734 -0.0851 0.089 Uiso 1 1 calc R U . . .
H39B H 0.6730 0.3826 -0.0545 0.089 Uiso 1 1 calc R U . . .
H39C H 0.7706 0.3996 -0.0924 0.089 Uiso 1 1 calc R U . . .
C40 C 0.8091(2) 0.08157(16) 0.03617(11) 0.0341(6) Uani 1 1 d . . . . .
C41 C 0.7085(2) 0.05408(18) 0.01732(12) 0.0407(7) Uani 1 1 d . . . . .
C42 C 0.6690(3) -0.01711(19) 0.04479(14) 0.0495(8) Uani 1 1 d . . . . .
H42 H 0.6004 -0.0356 0.0323 0.059 Uiso 1 1 calc R U . . .
C43 C 0.7264(3) -0.06152(19) 0.08952(14) 0.0526(9) Uani 1 1 d . . . . .
C44 C 0.8261(3) -0.03530(19) 0.10577(13) 0.0516(9) Uani 1 1 d . . . . .
H44 H 0.8670 -0.0665 0.1356 0.062 Uiso 1 1 calc R U . . .
C45 C 0.8699(2) 0.03591(18) 0.07999(12) 0.0424(7) Uani 1 1 d . . . . .
C46 C 0.6445(2) 0.0996(2) -0.03199(14) 0.0518(8) Uani 1 1 d . . . . .
H46A H 0.6838 0.1034 -0.0675 0.078 Uiso 1 1 calc R U . . .
H46B H 0.6281 0.1570 -0.0185 0.078 Uiso 1 1 calc R U . . .
H46C H 0.5797 0.0682 -0.0422 0.078 Uiso 1 1 calc R U . . .
C47 C 0.6795(3) -0.1376(2) 0.11877(17) 0.0791(12) Uani 1 1 d . . . . .
H47A H 0.6537 -0.1782 0.0877 0.119 Uiso 1 1 calc R U . . .
H47B H 0.6217 -0.1188 0.1413 0.119 Uiso 1 1 calc R U . . .
H47C H 0.7327 -0.1650 0.1463 0.119 Uiso 1 1 calc R U . . .
C48 C 0.9793(3) 0.0634(2) 0.09964(15) 0.0582(9) Uani 1 1 d . . . . .
H48A H 1.0208 0.0637 0.0649 0.087 Uiso 1 1 calc R U . . .
H48B H 1.0102 0.0238 0.1300 0.087 Uiso 1 1 calc R U . . .
H48C H 0.9782 0.1208 0.1168 0.087 Uiso 1 1 calc R U . . .
C49 C 0.6628(2) 0.4508(2) 0.16758(13) 0.0511(8) Uani 1 1 d . . . . .
H49A H 0.7375 0.4470 0.1608 0.061 Uiso 1 1 calc R U . . .
H49B H 0.6509 0.4177 0.2041 0.061 Uiso 1 1 calc R U . . .
C50 C 0.6327(3) 0.5403(2) 0.17526(16) 0.0729(11) Uani 1 1 d . . . . .
H50A H 0.6908 0.5786 0.1672 0.088 Uiso 1 1 calc R U . . .
H50B H 0.6144 0.5504 0.2168 0.088 Uiso 1 1 calc R U . . .
C51 C 0.5416(3) 0.5561(2) 0.13166(16) 0.0665(10) Uani 1 1 d . . . . .
H51A H 0.5467 0.6128 0.1128 0.080 Uiso 1 1 calc R U . . .
H51B H 0.4763 0.5536 0.1519 0.080 Uiso 1 1 calc R U . . .
C52 C 0.5435(3) 0.4869(2) 0.08510(14) 0.0561(9) Uani 1 1 d . . . . .
H52A H 0.4720 0.4692 0.0707 0.067 Uiso 1 1 calc R U . . .
H52B H 0.5799 0.5063 0.0503 0.067 Uiso 1 1 calc R U . . .

loop_
_atom_site_aniso_label
_atom_site_aniso_U_11
_atom_site_aniso_U_22
_atom_site_aniso_U_33
_atom_site_aniso_U_23
_atom_site_aniso_U_13
_atom_site_aniso_U_12
Cl1 0.0488(5) 0.0714(6) 0.0312(4) 0.0005(3) -0.0007(3) 0.0077(4)
P1 0.0384(4) 0.0405(4) 0.0244(3) 0.0030(3) 0.0049(3) 0.0058(4)
Mg1 0.0420(6) 0.0484(6) 0.0252(4) -0.0004(4) 0.0035(4) 0.0106(5)
O1 0.0525(13) 0.0460(12) 0.0377(11) -0.0003(9) -0.0013(9) 0.0156(10)
N1 0.0363(13) 0.0349(13) 0.0214(10) 0.0024(9) 0.0054(9) 0.0012(10)
N2 0.0356(13) 0.0294(12) 0.0258(10) -0.0007(9) 0.0077(9) 0.0026(10)
C1 0.0396(16) 0.0267(14) 0.0212(12) 0.0016(10) 0.0071(11) -0.0014(12)
C2 0.0375(16) 0.0335(16) 0.0283(13) 0.0030(11) 0.0025(11) -0.0030(13)
C3 0.0504(19) 0.0413(17) 0.0226(13) 0.0017(11) 0.0000(12) -0.0040(15)
C4 0.057(2) 0.0424(17) 0.0228(13) -0.0025(12) 0.0112(13) -0.0007(15)
C5 0.0437(17) 0.0330(15) 0.0294(13) -0.0010(11) 0.0111(12) 0.0015(13)
C6 0.0390(16) 0.0261(14) 0.0238(12) -0.0002(10) 0.0054(11) 0.0006(12)
C7A 0.0431(19) 0.046(3) 0.0201(13) 0.010(4) -0.0031(16) -0.004(2)
C8A 0.046(3) 0.055(3) 0.0280(19) 0.007(3) -0.0040(19) 0.000(2)
C9A 0.037(3) 0.095(5) 0.035(2) 0.017(4) -0.005(2) -0.011(3)
C10A 0.0441(17) 0.139(5) 0.0475(17) 0.026(3) 0.0039(14) 0.018(3)
C11A 0.055(3) 0.080(4) 0.0341(19) 0.014(3) 0.0026(18) 0.026(3)
C12A 0.049(2) 0.051(4) 0.027(2) 0.005(3) 0.0037(19) 0.008(2)
C13A 0.053(4) 0.065(4) 0.048(3) 0.003(3) -0.008(3) -0.020(3)
C14A 0.0441(17) 0.139(5) 0.0475(17) 0.026(3) 0.0039(14) 0.018(3)
C15A 0.068(4) 0.047(3) 0.050(2) 0.006(3) 0.005(3) 0.014(2)
C7B 0.0431(19) 0.046(3) 0.0201(13) 0.010(4) -0.0031(16) -0.004(2)
C8B 0.046(3) 0.055(3) 0.0280(19) 0.007(3) -0.0040(19) 0.000(2)
C9B 0.037(3) 0.095(5) 0.035(2) 0.017(4) -0.005(2) -0.011(3)
C10B 0.0441(17) 0.139(5) 0.0475(17) 0.026(3) 0.0039(14) 0.018(3)
C11B 0.055(3) 0.080(4) 0.0341(19) 0.014(3) 0.0026(18) 0.026(3)
C12B 0.049(2) 0.051(4) 0.027(2) 0.005(3) 0.0037(19) 0.008(2)
C13B 0.053(4) 0.065(4) 0.048(3) 0.003(3) -0.008(3) -0.020(3)
C14B 0.0441(17) 0.139(5) 0.0475(17) 0.026(3) 0.0039(14) 0.018(3)
C15B 0.068(4) 0.047(3) 0.050(2) 0.006(3) 0.005(3) 0.014(2)
C16 0.0349(16) 0.0417(17) 0.0240(13) 0.0009(11) 0.0093(11) -0.0027(14)
C17 0.0335(16) 0.0489(19) 0.0346(15) 0.0053(13) 0.0105(12) 0.0033(15)
C18 0.0318(17) 0.076(2) 0.0412(17) 0.0121(16) 0.0082(13) 0.0087(17)
C19 0.0377(18) 0.090(3) 0.0327(15) -0.0060(17) 0.0065(13) -0.011(2)
C20 0.050(2) 0.065(2) 0.0405(17) -0.0131(15) 0.0082(15) -0.0121(19)
C21 0.0422(17) 0.0507(19) 0.0331(15) -0.0068(13) 0.0102(13) -0.0039(15)
C22 0.050(2) 0.051(2) 0.0562(19) 0.0035(15) 0.0116(15) 0.0128(16)
C23 0.047(2) 0.153(4) 0.060(2) -0.011(2) -0.0095(18) -0.009(3)
C24 0.063(2) 0.0395(18) 0.0523(18) -0.0095(14) 0.0093(16) -0.0005(17)
C25 0.0321(15) 0.0321(15) 0.0226(12) 0.0003(10) 0.0046(10) 0.0012(12)
C26 0.0328(15) 0.0310(15) 0.0266(12) 0.0000(11) 0.0016(11) 0.0011(12)
C27 0.0386(16) 0.0382(17) 0.0332(14) 0.0006(12) 0.0095(12) -0.0033(14)
C28 0.0422(17) 0.0476(18) 0.0323(14) -0.0071(13) 0.0138(12) -0.0016(15)
C29 0.0454(17) 0.0333(16) 0.0359(14) -0.0080(12) 0.0103(13) 0.0040(14)
C30 0.0337(15) 0.0300(15) 0.0277(13) -0.0005(11) 0.0038(11) 0.0019(13)
C31 0.0333(15) 0.0313(15) 0.0345(14) -0.0002(12) 0.0102(12) -0.0043(13)
C32 0.0396(17) 0.0352(17) 0.0354(14) -0.0010(12) 0.0065(12) -0.0061(14)
C33 0.0490(19) 0.0447(19) 0.0419(16) -0.0083(14) 0.0090(14) -0.0110(16)
C34 0.0466(19) 0.0347(18) 0.069(2) -0.0093(16) 0.0215(17) -0.0069(16)
C35 0.0479(19) 0.0357(18) 0.067(2) 0.0091(15) 0.0061(16) 0.0023(16)
C36 0.0412(17) 0.0347(17) 0.0407(15) 0.0027(13) 0.0037(13) -0.0005(14)
C37 0.057(2) 0.053(2) 0.0498(18) -0.0005(15) -0.0119(16) -0.0017(18)
C38 0.067(2) 0.043(2) 0.106(3) -0.024(2) 0.028(2) -0.0066(19)
C39 0.067(2) 0.050(2) 0.057(2) 0.0053(16) -0.0140(17) 0.0092(18)
C40 0.0478(18) 0.0264(15) 0.0294(14) -0.0006(11) 0.0101(12) 0.0037(13)
C41 0.0482(19) 0.0342(17) 0.0412(15) -0.0024(13) 0.0118(13) -0.0041(15)
C42 0.057(2) 0.0377(18) 0.0559(19) -0.0020(15) 0.0181(16) -0.0072(16)
C43 0.082(3) 0.0317(17) 0.0487(18) 0.0008(14) 0.0304(17) 0.0002(18)
C44 0.089(3) 0.0315(17) 0.0359(16) 0.0025(13) 0.0131(16) 0.0189(18)
C45 0.059(2) 0.0331(17) 0.0354(15) -0.0043(12) 0.0054(14) 0.0076(15)
C46 0.050(2) 0.049(2) 0.0548(19) 0.0034(15) -0.0041(15) -0.0078(17)
C47 0.129(4) 0.040(2) 0.076(3) 0.0090(17) 0.052(2) -0.004(2)
C48 0.064(2) 0.050(2) 0.058(2) -0.0010(16) -0.0086(17) 0.0199(18)
C49 0.0494(19) 0.057(2) 0.0455(17) -0.0050(15) -0.0053(15) -0.0038(17)
C50 0.096(3) 0.061(3) 0.060(2) -0.0115(18) -0.003(2) 0.005(2)
C51 0.077(3) 0.049(2) 0.072(2) -0.0098(18) -0.003(2) 0.014(2)
C52 0.067(2) 0.057(2) 0.0441(17) 0.0070(15) 0.0041(16) 0.0240(18)

loop_
_atom_type_symbol
_atom_type_description
_atom_type_scat_dispersion_real
_atom_type_scat_dispersion_imag
_atom_type_scat_source
C C 0.0033 0.0016 'International Tables Vol C Tables 4.2.6.8 and 6.1.1.4'
H H 0.0000 0.0000 'International Tables Vol C Tables 4.2.6.8 and 6.1.1.4'
N N 0.0061 0.0033 'International Tables Vol C Tables 4.2.6.8 and 6.1.1.4'
P P 0.1023 0.0942 'International Tables Vol C Tables 4.2.6.8 and 6.1.1.4'
O O 0.0106 0.0060 'International Tables Vol C Tables 4.2.6.8 and 6.1.1.4'
Mg Mg 0.0486 0.0363 'International Tables Vol C Tables 4.2.6.8 and 6.1.1.4'
Cl Cl 0.1484 0.1585 'International Tables Vol C Tables 4.2.6.8 and 6.1.1.4'

loop_
_geom_angle_atom_site_label_1
_geom_angle_atom_site_label_2
_geom_angle_atom_site_label_3
_geom_angle
N2 P1 N1 98.26(11)
N2 P1 Mg1 48.88(8)
N1 P1 Mg1 49.43(7)
O1 Mg1 N2 115.99(9)
O1 Mg1 N1 99.15(8)
N2 Mg1 N1 71.12(8)
O1 Mg1 Cl1 102.94(7)
N2 Mg1 Cl1 117.10(7)
N1 Mg1 Cl1 148.52(8)
O1 Mg1 P1 112.55(7)
N2 Mg1 P1 35.44(6)
N1 Mg1 P1 35.71(6)
Cl1 Mg1 P1 142.62(5)
C49 O1 C52 109.2(2)
C49 O1 Mg1 123.72(17)
C52 O1 Mg1 126.26(18)
C1 N1 P1 129.10(18)
C1 N1 Mg1 134.84(17)
P1 N1 Mg1 94.86(9)
C25 N2 P1 120.72(17)
C25 N2 Mg1 142.60(16)
P1 N2 Mg1 95.68(10)
C2 C1 N1 124.2(2)
C2 C1 C6 118.9(2)
N1 C1 C6 116.9(2)
C3 C2 C1 119.1(2)
C3 C2 C7B 119(2)
C1 C2 C7B 121(2)
C3 C2 C7A 119.0(6)
C1 C2 C7A 121.6(5)
C4 C3 C2 121.9(3)
C4 C3 H3 119.1
C2 C3 H3 119.1
C3 C4 C5 119.1(2)
C3 C4 H4 120.4
C5 C4 H4 120.4
C4 C5 C6 121.5(3)
C4 C5 H5 119.2
C6 C5 H5 119.2
C5 C6 C1 119.3(2)
C5 C6 C16 118.8(2)
C1 C6 C16 121.9(2)
C8A C7A C12A 120.1(4)
C8A C7A C2 120.7(4)
C12A C7A C2 119.2(4)
C7A C8A C9A 119.1(4)
C7A C8A C13A 121.7(4)
C9A C8A C13A 119.2(4)
C10A C9A C8A 122.4(5)
C10A C9A H9A 118.8
C8A C9A H9A 118.8
C9A C10A C11A 117.7(4)
C9A C10A C14A 121.8(6)
C11A C10A C14A 120.6(6)
C10A C11A C12A 122.5(4)
C10A C11A H11A 118.7
C12A C11A H11A 118.7
C11A C12A C7A 118.1(4)
C11A C12A C15A 119.6(4)
C7A C12A C15A 122.2(4)
C8A C13A H13A 109.5
C8A C13A H13B 109.5
H13A C13A H13B 109.5
C8A C13A H13C 109.5
H13A C13A H13C 109.5
H13B C13A H13C 109.5
C10A C14A H14A 109.5
C10A C14A H14B 109.5
H14A C14A H14B 109.5
C10A C14A H14C 109.5
H14A C14A H14C 109.5
H14B C14A H14C 109.5
C12A C15A H15A 109.5
C12A C15A H15B 109.5
H15A C15A H15B 109.5
C12A C15A H15C 109.5
H15A C15A H15C 109.5
H15B C15A H15C 109.5
C8B C7B C12B 119.6(12)
C8B C7B C2 123.4(13)
C12B C7B C2 116.0(12)
C7B C8B C9B 117.8(11)
C7B C8B C13B 120.4(11)
C9B C8B C13B 121.8(11)
C10B C9B C8B 123.4(11)
C10B C9B H9B 118.3
C8B C9B H9B 118.3
C11B C10B C9B 117.5(10)
C11B C10B C14B 124.2(13)
C9B C10B C14B 118.3(13)
C10B C11B C12B 121.8(11)
C10B C11B H11B 119.1
C12B C11B H11B 119.1
C7B C12B C11B 118.4(11)
C7B C12B C15B 121.1(12)
C11B C12B C15B 119.7(12)
C8B C13B H13D 109.5
C8B C13B H13E 109.5
H13D C13B H13E 109.5
C8B C13B H13F 109.5
H13D C13B H13F 109.5
H13E C13B H13F 109.5
C10B C14B H14D 109.5
C10B C14B H14E 109.5
H14D C14B H14E 109.5
C10B C14B H14F 109.5
H14D C14B H14F 109.5
H14E C14B H14F 109.5
C12B C15B H15D 109.5
C12B C15B H15E 109.5
H15D C15B H15E 109.5
C12B C15B H15F 109.5
H15D C15B H15F 109.5
H15E C15B H15F 109.5
C17 C16 C21 119.1(3)
C17 C16 C6 120.9(2)
C21 C16 C6 119.8(2)
C18 C17 C16 119.4(3)
C18 C17 C22 118.6(3)
C16 C17 C22 121.9(3)
C19 C18 C17 122.3(3)
C19 C18 H18 118.9
C17 C18 H18 118.9
C20 C19 C18 117.5(3)
C20 C19 C23 120.8(3)
C18 C19 C23 121.7(3)
C19 C20 C21 122.8(3)
C19 C20 H20 118.6
C21 C20 H20 118.6
C20 C21 C16 118.8(3)
C20 C21 C24 119.4(3)
C16 C21 C24 121.8(3)
C17 C22 H22A 109.5
C17 C22 H22B 109.5
H22A C22 H22B 109.5
C17 C22 H22C 109.5
H22A C22 H22C 109.5
H22B C22 H22C 109.5
C19 C23 H23A 109.5
C19 C23 H23B 109.5
H23A C23 H23B 109.5
C19 C23 H23C 109.5
H23A C23 H23C 109.5
H23B C23 H23C 109.5
C21 C24 H24A 109.5
C21 C24 H24B 109.5
H24A C24 H24B 109.5
C21 C24 H24C 109.5
H24A C24 H24C 109.5
H24B C24 H24C 109.5
C30 C25 C26 119.6(2)
C30 C25 N2 121.6(2)
C26 C25 N2 118.8(2)
C27 C26 C25 119.0(2)
C27 C26 C31 119.4(2)
C25 C26 C31 121.6(2)
C28 C27 C26 121.6(2)
C28 C27 H27 119.2
C26 C27 H27 119.2
C27 C28 C29 119.2(2)
C27 C28 H28 120.4
C29 C28 H28 120.4
C28 C29 C30 121.6(2)
C28 C29 H29 119.2
C30 C29 H29 119.2
C29 C30 C25 119.0(2)
C29 C30 C40 119.2(2)
C25 C30 C40 121.7(2)
C32 C31 C36 119.3(2)
C32 C31 C26 120.5(2)
C36 C31 C26 120.1(2)
C33 C32 C31 119.0(3)
C33 C32 C37 120.3(3)
C31 C32 C37 120.6(3)
C34 C33 C32 122.7(3)
C34 C33 H33 118.7
C32 C33 H33 118.7
C33 C34 C35 117.8(3)
C33 C34 C38 121.8(3)
C35 C34 C38 120.3(3)
C36 C35 C34 121.7(3)
C36 C35 H35 119.2
C34 C35 H35 119.2
C35 C36 C31 119.5(3)
C35 C36 C39 119.9(3)
C31 C36 C39 120.6(3)
C32 C37 H37A 109.5
C32 C37 H37B 109.5
H37A C37 H37B 109.5
C32 C37 H37C 109.5
H37A C37 H37C 109.5
H37B C37 H37C 109.5
C34 C38 H38A 109.5
C34 C38 H38B 109.5
H38A C38 H38B 109.5
C34 C38 H38C 109.5
H38A C38 H38C 109.5
H38B C38 H38C 109.5
C36 C39 H39A 109.5
C36 C39 H39B 109.5
H39A C39 H39B 109.5
C36 C39 H39C 109.5
H39A C39 H39C 109.5
H39B C39 H39C 109.5
C41 C40 C45 120.1(3)
C41 C40 C30 119.6(2)
C45 C40 C30 120.3(3)
C42 C41 C40 118.8(3)
C42 C41 C46 120.5(3)
C40 C41 C46 120.7(2)
C43 C42 C41 122.1(3)
C43 C42 H42 119.0
C41 C42 H42 119.0
C44 C43 C42 118.1(3)
C44 C43 C47 121.7(3)
C42 C43 C47 120.2(3)
C43 C44 C45 122.4(3)
C43 C44 H44 118.8
C45 C44 H44 118.8
C40 C45 C44 118.4(3)
C40 C45 C48 120.7(3)
C44 C45 C48 120.8(3)
C41 C46 H46A 109.5
C41 C46 H46B 109.5
H46A C46 H46B 109.5
C41 C46 H46C 109.5
H46A C46 H46C 109.5
H46B C46 H46C 109.5
C43 C47 H47A 109.5
C43 C47 H47B 109.5
H47A C47 H47B 109.5
C43 C47 H47C 109.5
H47A C47 H47C 109.5
H47B C47 H47C 109.5
C45 C48 H48A 109.5
C45 C48 H48B 109.5
H48A C48 H48B 109.5
C45 C48 H48C 109.5
H48A C48 H48C 109.5
H48B C48 H48C 109.5
O1 C49 C50 107.6(3)
O1 C49 H49A 110.2
C50 C49 H49A 110.2
O1 C49 H49B 110.2
C50 C49 H49B 110.2
H49A C49 H49B 108.5
C49 C50 C51 106.6(3)
C49 C50 H50A 110.4
C51 C50 H50A 110.4
C49 C50 H50B 110.4
C51 C50 H50B 110.4
H50A C50 H50B 108.6
C50 C51 C52 105.8(3)
C50 C51 H51A 110.6
C52 C51 H51A 110.6
C50 C51 H51B 110.6
C52 C51 H51B 110.6
H51A C51 H51B 108.7
O1 C52 C51 104.6(2)
O1 C52 H52A 110.8
C51 C52 H52A 110.8
O1 C52 H52B 110.8
C51 C52 H52B 110.8
H52A C52 H52B 108.9

loop_
_geom_bond_atom_site_label_1
_geom_bond_atom_site_label_2
_geom_bond_distance
Cl1 Mg1 2.2685(11)
P1 N2 1.607(2)
P1 N1 1.615(2)
P1 Mg1 2.7576(12)
Mg1 O1 1.997(2)
Mg1 N2 2.088(2)
Mg1 N1 2.102(2)
O1 C49 1.449(3)
O1 C52 1.450(3)
N1 C1 1.413(3)
N2 C25 1.424(3)
C1 C2 1.408(4)
C1 C6 1.414(4)
C2 C3 1.394(3)
C2 C7B 1.430(17)
C2 C7A 1.525(5)
C3 C4 1.370(4)
C3 H3 0.9500
C4 C5 1.377(4)
C4 H4 0.9500
C5 C6 1.392(3)
C5 H5 0.9500
C6 C16 1.494(4)
C7A C8A 1.393(5)
C7A C12A 1.404(5)
C8A C9A 1.403(6)
C8A C13A 1.502(6)
C9A C10A 1.367(7)
C9A H9A 0.9500
C10A C11A 1.387(7)
C10A C14A 1.510(6)
C11A C12A 1.404(5)
C11A H11A 0.9500
C12A C15A 1.494(5)
C13A H13A 0.9800
C13A H13B 0.9800
C13A H13C 0.9800
C14A H14A 0.9800
C14A H14B 0.9800
C14A H14C 0.9800
C15A H15A 0.9800
C15A H15B 0.9800
C15A H15C 0.9800
C7B C8B 1.394(9)
C7B C12B 1.403(9)
C8B C9B 1.397(9)
C8B C13B 1.506(10)
C9B C10B 1.376(11)
C9B H9B 0.9500
C10B C11B 1.374(11)
C10B C14B 1.509(10)
C11B C12B 1.413(9)
C11B H11B 0.9500
C12B C15B 1.497(10)
C13B H13D 0.9800
C13B H13E 0.9800
C13B H13F 0.9800
C14B H14D 0.9800
C14B H14E 0.9800
C14B H14F 0.9800
C15B H15D 0.9800
C15B H15E 0.9800
C15B H15F 0.9800
C16 C17 1.403(4)
C16 C21 1.409(4)
C17 C18 1.385(4)
C17 C22 1.515(4)
C18 C19 1.384(5)
C18 H18 0.9500
C19 C20 1.376(5)
C19 C23 1.506(4)
C20 C21 1.388(4)
C20 H20 0.9500
C21 C24 1.507(4)
C22 H22A 0.9800
C22 H22B 0.9800
C22 H22C 0.9800
C23 H23A 0.9800
C23 H23B 0.9800
C23 H23C 0.9800
C24 H24A 0.9800
C24 H24B 0.9800
C24 H24C 0.9800
C25 C30 1.408(3)
C25 C26 1.409(3)
C26 C27 1.393(3)
C26 C31 1.491(4)
C27 C28 1.376(4)
C27 H27 0.9500
C28 C29 1.378(4)
C28 H28 0.9500
C29 C30 1.391(3)
C29 H29 0.9500
C30 C40 1.493(3)
C31 C32 1.398(4)
C31 C36 1.404(4)
C32 C33 1.388(4)
C32 C37 1.506(4)
C33 C34 1.375(4)
C33 H33 0.9500
C34 C35 1.388(4)
C34 C38 1.517(4)
C35 C36 1.388(4)
C35 H35 0.9500
C36 C39 1.503(4)
C37 H37A 0.9800
C37 H37B 0.9800
C37 H37C 0.9800
C38 H38A 0.9800
C38 H38B 0.9800
C38 H38C 0.9800
C39 H39A 0.9800
C39 H39B 0.9800
C39 H39C 0.9800
C40 C41 1.397(4)
C40 C45 1.398(4)
C41 C42 1.394(4)
C41 C46 1.499(4)
C42 C43 1.380(4)
C42 H42 0.9500
C43 C44 1.369(5)
C43 C47 1.514(4)
C44 C45 1.401(4)
C44 H44 0.9500
C45 C48 1.504(4)
C46 H46A 0.9800
C46 H46B 0.9800
C46 H46C 0.9800
C47 H47A 0.9800
C47 H47B 0.9800
C47 H47C 0.9800
C48 H48A 0.9800
C48 H48B 0.9800
C48 H48C 0.9800
C49 C50 1.474(5)
C49 H49A 0.9900
C49 H49B 0.9900
C50 C51 1.480(5)
C50 H50A 0.9900
C50 H50B 0.9900
C51 C52 1.507(4)
C51 H51A 0.9900
C51 H51B 0.9900
C52 H52A 0.9900
C52 H52B 0.9900

loop_
_geom_torsion_atom_site_label_1
_geom_torsion_atom_site_label_2
_geom_torsion_atom_site_label_3
_geom_torsion_atom_site_label_4
_geom_torsion
N2 P1 N1 C1 -166.7(2)
Mg1 P1 N1 C1 -168.8(3)
N2 P1 N1 Mg1 2.14(11)
N1 P1 N2 C25 -173.16(19)
Mg1 P1 N2 C25 -171.0(2)
N1 P1 N2 Mg1 -2.16(11)
P1 N1 C1 C2 23.4(4)
Mg1 N1 C1 C2 -140.8(2)
P1 N1 C1 C6 -160.06(19)
Mg1 N1 C1 C6 35.7(3)
N1 C1 C2 C3 170.9(2)
C6 C1 C2 C3 -5.6(4)
N1 C1 C2 C7B 0.5(9)
C6 C1 C2 C7B -176.0(9)
N1 C1 C2 C7A -14.3(4)
C6 C1 C2 C7A 169.2(3)
C1 C2 C3 C4 2.9(4)
C7B C2 C3 C4 173.6(10)
C7A C2 C3 C4 -172.0(3)
C2 C3 C4 C5 1.5(4)
C3 C4 C5 C6 -3.2(4)
C4 C5 C6 C1 0.4(4)
C4 C5 C6 C16 177.8(2)
C2 C1 C6 C5 4.0(4)
N1 C1 C6 C5 -172.8(2)
C2 C1 C6 C16 -173.3(2)
N1 C1 C6 C16 9.9(4)
C3 C2 C7A C8A -85.0(10)
C1 C2 C7A C8A 100.2(10)
C7B C2 C7A C8A 7(12)
C3 C2 C7A C12A 96.8(11)
C1 C2 C7A C12A -78.0(11)
C7B C2 C7A C12A -171(13)
C12A C7A C8A C9A 2.1(15)
C2 C7A C8A C9A -176.1(7)
C12A C7A C8A C13A -177.4(9)
C2 C7A C8A C13A 4.5(14)
C7A C8A C9A C10A -0.4(10)
C13A C8A C9A C10A 179.1(5)
C8A C9A C10A C11A -2.6(8)
C8A C9A C10A C14A 176.4(5)
C9A C10A C11A C12A 4.0(9)
C14A C10A C11A C12A -175.0(6)
C10A C11A C12A C7A -2.4(12)
C10A C11A C12A C15A 176.6(7)
C8A C7A C12A C11A -0.7(16)
C2 C7A C12A C11A 177.5(7)
C8A C7A C12A C15A -179.7(9)
C2 C7A C12A C15A -1.6(16)
C3 C2 C7B C8B -72(5)
C1 C2 C7B C8B 99(4)
C7A C2 C7B C8B -167(17)
C3 C2 C7B C12B 97(4)
C1 C2 C7B C12B -93(4)
C7A C2 C7B C12B 2(9)
C12B C7B C8B C9B 13(6)
C2 C7B C8B C9B -178(3)
C12B C7B C8B C13B -167(4)
C2 C7B C8B C13B 1(6)
C7B C8B C9B C10B -4(5)
C13B C8B C9B C10B 176(3)
C8B C9B C10B C11B -3(5)
C8B C9B C10B C14B 178(2)
C9B C10B C11B C12B 3(5)
C14B C10B C11B C12B -179(3)
C8B C7B C12B C11B -14(7)
C2 C7B C12B C11B 177(3)
C8B C7B C12B C15B 176(4)
C2 C7B C12B C15B 7(7)
C10B C11B C12B C7B 6(6)
C10B C11B C12B C15B 176(3)
C5 C6 C16 C17 66.3(3)
C1 C6 C16 C17 -116.4(3)
C5 C6 C16 C21 -107.9(3)
C1 C6 C16 C21 69.4(3)
C21 C16 C17 C18 -2.0(4)
C6 C16 C17 C18 -176.2(2)
C21 C16 C17 C22 176.6(2)
C6 C16 C17 C22 2.3(4)
C16 C17 C18 C19 1.4(4)
C22 C17 C18 C19 -177.2(3)
C17 C18 C19 C20 -0.2(4)
C17 C18 C19 C23 -179.0(3)
C18 C19 C20 C21 -0.4(4)
C23 C19 C20 C21 178.5(3)
C19 C20 C21 C16 -0.3(4)
C19 C20 C21 C24 178.8(3)
C17 C16 C21 C20 1.4(4)
C6 C16 C21 C20 175.8(2)
C17 C16 C21 C24 -177.6(2)
C6 C16 C21 C24 -3.3(4)
P1 N2 C25 C30 58.6(3)
Mg1 N2 C25 C30 -106.6(3)
P1 N2 C25 C26 -123.7(2)
Mg1 N2 C25 C26 71.2(4)
C30 C25 C26 C27 1.8(4)
N2 C25 C26 C27 -176.1(2)
C30 C25 C26 C31 -175.7(2)
N2 C25 C26 C31 6.4(4)
C25 C26 C27 C28 -0.6(4)
C31 C26 C27 C28 177.0(3)
C26 C27 C28 C29 -1.1(4)
C27 C28 C29 C30 1.7(4)
C28 C29 C30 C25 -0.5(4)
C28 C29 C30 C40 179.4(3)
C26 C25 C30 C29 -1.2(4)
N2 C25 C30 C29 176.5(2)
C26 C25 C30 C40 178.8(2)
N2 C25 C30 C40 -3.4(4)
C27 C26 C31 C32 -97.6(3)
C25 C26 C31 C32 79.9(3)
C27 C26 C31 C36 78.4(3)
C25 C26 C31 C36 -104.1(3)
C36 C31 C32 C33 3.0(4)
C26 C31 C32 C33 179.0(2)
C36 C31 C32 C37 -175.2(2)
C26 C31 C32 C37 0.8(4)
C31 C32 C33 C34 -1.5(4)
C37 C32 C33 C34 176.7(3)
C32 C33 C34 C35 -1.0(4)
C32 C33 C34 C38 179.9(3)
C33 C34 C35 C36 2.1(4)
C38 C34 C35 C36 -178.8(3)
C34 C35 C36 C31 -0.5(4)
C34 C35 C36 C39 179.3(3)
C32 C31 C36 C35 -2.0(4)
C26 C31 C36 C35 -178.1(2)
C32 C31 C36 C39 178.1(3)
C26 C31 C36 C39 2.0(4)
C29 C30 C40 C41 -97.5(3)
C25 C30 C40 C41 82.5(3)
C29 C30 C40 C45 81.5(3)
C25 C30 C40 C45 -98.5(3)
C45 C40 C41 C42 2.7(4)
C30 C40 C41 C42 -178.3(2)
C45 C40 C41 C46 -176.6(3)
C30 C40 C41 C46 2.3(4)
C40 C41 C42 C43 -0.6(4)
C46 C41 C42 C43 178.8(3)
C41 C42 C43 C44 -1.7(4)
C41 C42 C43 C47 179.0(3)
C42 C43 C44 C45 2.0(4)
C47 C43 C44 C45 -178.7(3)
C41 C40 C45 C44 -2.5(4)
C30 C40 C45 C44 178.6(2)
C41 C40 C45 C48 178.5(2)
C30 C40 C45 C48 -0.5(4)
C43 C44 C45 C40 0.1(4)
C43 C44 C45 C48 179.2(3)
C52 O1 C49 C50 9.7(3)
Mg1 O1 C49 C50 -180.0(2)
O1 C49 C50 C51 6.6(4)
C49 C50 C51 C52 -19.7(4)
C49 O1 C52 C51 -21.6(3)
Mg1 O1 C52 C51 168.4(2)
C50 C51 C52 O1 25.2(4)
